data_7045956
loop_
_publ_author_name
'Purcell, Jamie'
'Long, Deliang'
'Lee, Edward'
'Cronin, Lee'
'Miras, Haralampos N.'

_publ_section_title
;
 Spontaneous Formation of Chiral (Mo2O2S2)2+-based Cluster Driven by
 Dimeric {Te2O6} Based Templates
;
_journal_name_full 'Dalton Transactions'
_journal_paper_doi 10.1039/C8DT00832A
_journal_year 2018
_chemical_formula_sum 'C4 H126 K9 Mo24 N O110 S24 Te6'
_chemical_formula_weight 6138.55
_space_group_crystal_system monoclinic
_space_group_IT_number 15
_space_group_name_Hall '-C 2yc'
_space_group_name_H-M_alt 'C 1 2/c 1'
_symmetry_space_group_name_Hall '-C 2yc'
_symmetry_space_group_name_H-M 'C 1 2/c 1'
_atom_sites_solution_primary direct
_atom_sites_solution_secondary difmap
_audit_creation_method SHELXL-2016/6
_audit_update_record
;
2017-05-15 deposited with the CCDC.
2018-03-29 downloaded from the CCDC.
;
_cell_angle_alpha 90
_cell_angle_beta 119.541(4)
_cell_angle_gamma 90
_cell_formula_units_Z 4
_cell_length_a 33.906(3)
_cell_length_b 18.8942(16)
_cell_length_c 29.641(3)
_cell_measurement_reflns_used 9866
_cell_measurement_temperature 150(2)
_cell_measurement_theta_max 26.3
_cell_measurement_theta_min 2.17
_cell_volume 16520(3)
_computing_cell_refinement Apex2
_computing_data_collection Apex2
_computing_data_reduction Apex2
_computing_molecular_graphics Diamond3
_computing_publication_material WinGX
_computing_structure_refinement 'SHELXL-2016/6 (Sheldrick, 2016)'
_computing_structure_solution 'SHELXL-97 (Sheldrick, 2008)'
_diffrn_ambient_temperature 150(2)
_diffrn_measured_fraction_theta_full 0.999
_diffrn_measured_fraction_theta_max 0.999
_diffrn_measurement_device_type 'Bruker Apex II Quasar'
_diffrn_measurement_method '\w & \f scans'
_diffrn_radiation_type MoK\a
_diffrn_radiation_wavelength 0.71073
_diffrn_reflns_av_R_equivalents 0.1150
_diffrn_reflns_av_unetI/netI 0.0726
_diffrn_reflns_Laue_measured_fraction_full 0.999
_diffrn_reflns_Laue_measured_fraction_max 0.999
_diffrn_reflns_limit_h_max 41
_diffrn_reflns_limit_h_min -41
_diffrn_reflns_limit_k_max 23
_diffrn_reflns_limit_k_min -23
_diffrn_reflns_limit_l_max 36
_diffrn_reflns_limit_l_min -36
_diffrn_reflns_number 120222
_diffrn_reflns_point_group_measured_fraction_full 0.999
_diffrn_reflns_point_group_measured_fraction_max 0.999
_diffrn_reflns_theta_full 25.242
_diffrn_reflns_theta_max 26.000
_diffrn_reflns_theta_min 1.673
_diffrn_source '1uS Microfocus x-ray'
_exptl_absorpt_coefficient_mu 3.412
_exptl_absorpt_correction_T_max 0.748
_exptl_absorpt_correction_T_min 0.529
_exptl_absorpt_correction_type empirical
_exptl_absorpt_process_details SADABS
_exptl_crystal_colour orange
_exptl_crystal_density_diffrn 2.468
_exptl_crystal_density_method none
_exptl_crystal_description block
_exptl_crystal_F_000 11648
_exptl_crystal_size_max 0.100
_exptl_crystal_size_mid 0.080
_exptl_crystal_size_min 0.070
_refine_diff_density_max 2.73
_refine_diff_density_min -1.18
_refine_diff_density_rms 0.25
_refine_ls_extinction_coef 0.000038(5)
_refine_ls_extinction_expression Fc^*^=kFc[1+0.001xFc^2^\l^3^/sin(2\q)]^-1/4^
_refine_ls_extinction_method 'SHELXL-2016/6 (Sheldrick 2016)'
_refine_ls_goodness_of_fit_ref 1.025
_refine_ls_hydrogen_treatment undef
_refine_ls_matrix_type full
_refine_ls_number_parameters 848
_refine_ls_number_reflns 16217
_refine_ls_number_restraints 0
_refine_ls_restrained_S_all 1.025
_refine_ls_R_factor_all 0.0847
_refine_ls_R_factor_gt 0.0534
_refine_ls_shift/su_max 0.001
_refine_ls_shift/su_mean 0.000
_refine_ls_structure_factor_coef Fsqd
_refine_ls_weighting_details 'w=1/[\s^2^(Fo^2^)+(0.0674P)^2^+478.6092P] where P=(Fo^2^+2Fc^2^)/3'
_refine_ls_weighting_scheme calc
_refine_ls_wR_factor_gt 0.1363
_refine_ls_wR_factor_ref 0.1562
_reflns_Friedel_coverage 0.000
_reflns_number_gt 11584
_reflns_number_total 16217
_reflns_threshold_expression 'I > 2\s(I)'
_cod_data_source_file c8dt00832a2.cif
_cod_data_source_block ecl3832
_cod_depositor_comments
;
The following automatic conversions were performed:

'_atom_sites_solution_primary' value 'direct methods' was changed to
'direct'.

Automatic conversion script
Id: cif_fix_values 4973 2017-02-22 13:04:09Z antanas 
;
_cod_database_code 7045956
_shelx_shelxl_version_number 2016/6
_shelx_space_group_comment
;
The symmetry employed for this shelxl refinement is uniquely defined
by the following loop, which should always be used as a source of
symmetry information in preference to the above space-group names.
They are only intended as comments.
;
_shelx_estimated_absorpt_t_min 0.727
_shelx_estimated_absorpt_t_max 0.796

loop_
_space_group_symop_operation_xyz
'x, y, z'
'-x, y, -z+1/2'
'x+1/2, y+1/2, z'
'-x+1/2, y+1/2, -z+1/2'
'-x, -y, -z'
'x, -y, z-1/2'
'-x+1/2, -y+1/2, -z'
'x+1/2, -y+1/2, z-1/2'

loop_
_atom_site_label
_atom_site_type_symbol
_atom_site_fract_x
_atom_site_fract_y
_atom_site_fract_z
_atom_site_U_iso_or_equiv
_atom_site_adp_type
_atom_site_occupancy
_atom_site_site_symmetry_order
_atom_site_calc_flag
_atom_site_refinement_flags_occupancy
_atom_site_disorder_assembly
_atom_site_disorder_group
Mo1 Mo 0.13374(3) 0.02571(5) 0.54913(3) 0.0237(2) Uani 1 1 d . . .
Mo2 Mo 0.17422(3) 0.11265(5) 0.63791(3) 0.0229(2) Uani 1 1 d . . .
Mo3 Mo 0.28067(3) 0.13191(5) 0.72116(3) 0.0217(2) Uani 1 1 d . . .
Mo4 Mo 0.33674(3) 0.25424(4) 0.75664(3) 0.0211(2) Uani 1 1 d . . .
Mo5 Mo 0.30922(3) 0.41534(4) 0.72562(3) 0.0219(2) Uani 1 1 d . . .
Mo6 Mo 0.22245(3) 0.47300(4) 0.65456(3) 0.0217(2) Uani 1 1 d . . .
Mo7 Mo 0.12518(3) 0.39255(5) 0.58907(3) 0.0224(2) Uani 1 1 d . . .
Mo8 Mo 0.06363(3) 0.39464(5) 0.48064(4) 0.0234(2) Uani 1 1 d . . .
Mo9 Mo 0.07052(3) 0.46882(5) 0.38777(3) 0.0247(2) Uani 1 1 d . . .
Mo10 Mo 0.14151(3) 0.55364(5) 0.39011(3) 0.0238(2) Uani 1 1 d . . .
Mo11 Mo 0.23785(3) 0.59892(5) 0.48992(3) 0.0219(2) Uani 1 1 d . . .
Mo12 Mo 0.32660(3) 0.57101(5) 0.50872(3) 0.0215(2) Uani 1 1 d . . .
Te1 Te 0.23076(3) 0.28393(4) 0.63766(3) 0.0182(3) Uani 0.917(3) 1 d P A 1
Te2 Te 0.17679(2) 0.45100(5) 0.51093(3) 0.0194(3) Uani 0.922(4) 1 d P B 1
Te3 Te 0.23663(3) 0.46743(4) 0.39181(4) 0.0182(3) Uani 0.902(4) 1 d P C 1
Te1' Te 0.2058(4) 0.2747(5) 0.6413(4) 0.034(3) Uiso 0.083(3) 1 d P A 2
Te2' Te 0.1782(3) 0.4885(7) 0.5235(4) 0.018(3) Uiso 0.078(4) 1 d P B 2
Te3' Te 0.2525(4) 0.4477(6) 0.4170(5) 0.034(3) Uiso 0.098(4) 1 d P C 2
S1 S 0.15751(10) 0.14243(14) 0.55462(10) 0.0282(6) Uani 1 1 d . . .
S2 S 0.15817(10) -0.00705(14) 0.63404(10) 0.0283(6) Uani 1 1 d . . .
S3 S 0.31726(9) 0.18698(14) 0.68148(10) 0.0251(6) Uani 1 1 d . . .
S4 S 0.29208(10) 0.20661(14) 0.78858(10) 0.0248(6) Uani 1 1 d . . .
S5 S 0.25066(10) 0.44492(14) 0.74188(10) 0.0254(6) Uani 1 1 d . . .
S6 S 0.27628(10) 0.42824(14) 0.63530(10) 0.0253(6) Uani 1 1 d . . .
S7 S 0.12600(10) 0.31965(14) 0.52625(10) 0.0266(6) Uani 1 1 d . . .
S8 S 0.06889(9) 0.47590(14) 0.54265(11) 0.0276(6) Uani 1 1 d . . .
S9 S 0.13667(9) 0.43007(15) 0.38957(10) 0.0268(6) Uani 1 1 d . . .
S10 S 0.08002(10) 0.59075(14) 0.39838(11) 0.0291(6) Uani 1 1 d . . .
S11 S 0.28315(9) 0.50303(14) 0.53358(10) 0.0251(6) Uani 1 1 d . . .
S12 S 0.27777(9) 0.66021(13) 0.45730(10) 0.0242(6) Uani 1 1 d . . .
K1 K 0.18075(15) 0.28523(18) 0.72452(13) 0.0372(10) Uani 0.7 1 d P A .
K2 K 0.12382(13) 0.61422(17) 0.52771(13) 0.0296(8) Uani 0.7 1 d P . .
K3 K 0.0357(2) 0.5460(3) 0.2468(2) 0.0486(15) Uani 0.5 1 d P B .
K4 K 0.4768(2) 0.2360(3) 0.8759(3) 0.093(3) Uani 0.6 1 d P . .
K5 K 0.0547(3) 0.2049(4) 0.5476(3) 0.082(3) Uani 0.5 1 d P A .
K6 K 0.1357(2) 0.1960(3) 0.4046(2) 0.0209(12) Uani 0.4 1 d P D 1
K7 K 0.2346(5) 0.3021(8) 0.4567(6) 0.048(4) Uiso 0.2 1 d P C 2
K8 K 0.1916(5) 0.2676(8) 0.4371(6) 0.047(4) Uiso 0.2 1 d P C 3
K9 K 0.2095(6) 0.1946(9) 0.4387(7) 0.031(4) Uiso 0.15 1 d P E 4
K10 K 0.2055(6) 0.1693(9) 0.4661(7) 0.037(4) Uiso 0.15 1 d P A 5
K11 K 0.2440(8) 0.1975(11) 0.4691(8) 0.051(5) Uiso 0.15 1 d P F 6
K12 K 0.1078(7) 0.1106(11) 0.3581(8) 0.049(5) Uiso 0.15 1 d P G 7
O1 O 0.0776(3) 0.0353(4) 0.5262(3) 0.0361(19) Uani 1 1 d . . .
O2 O 0.1310(3) 0.1506(4) 0.6422(3) 0.0331(19) Uani 1 1 d . . .
O3 O 0.3160(3) 0.0660(4) 0.7539(3) 0.0281(17) Uani 1 1 d . . .
O4 O 0.3886(3) 0.2227(4) 0.7979(3) 0.0304(18) Uani 1 1 d . . .
O5 O 0.3426(3) 0.4869(4) 0.7466(3) 0.0313(18) Uani 1 1 d . . .
O6 O 0.2314(3) 0.5605(4) 0.6578(3) 0.0291(18) Uani 1 1 d . . .
O7 O 0.1001(3) 0.3407(4) 0.6136(3) 0.0331(18) Uani 1 1 d . . .
O8 O 0.0207(3) 0.3431(4) 0.4740(3) 0.0344(19) Uani 1 1 d . . .
O9 O 0.0316(3) 0.4608(4) 0.3245(3) 0.039(2) Uani 1 1 d . . .
O10 O 0.1245(3) 0.5726(4) 0.3279(3) 0.0338(19) Uani 1 1 d . . .
O11 O 0.2437(3) 0.6536(4) 0.5379(3) 0.0311(18) Uani 1 1 d . . .
O12 O 0.3602(3) 0.6154(4) 0.5639(3) 0.0314(18) Uani 1 1 d . . .
O13 O 0.1306(3) 0.0179(4) 0.4764(3) 0.0293(18) Uani 1 1 d . . .
O14 O 0.1363(3) -0.0819(4) 0.5310(3) 0.0282(17) Uani 1 1 d . . .
O15 O 0.2194(3) 0.1014(4) 0.7201(3) 0.0279(17) Uani 1 1 d . . .
O16 O 0.2410(3) 0.0831(4) 0.6521(3) 0.0256(16) Uani 1 1 d . . .
O17 O 0.3365(3) 0.3500(4) 0.7925(3) 0.0255(16) Uani 1 1 d . . .
O18 O 0.3559(3) 0.3408(4) 0.7256(3) 0.0280(17) Uani 1 1 d . . .
O19 O 0.1576(2) 0.4690(4) 0.6466(3) 0.0273(17) Uani 1 1 d . . .
O20 O 0.0615(3) 0.3651(4) 0.4108(3) 0.0278(17) Uani 1 1 d . . .
O21 O 0.0296(2) 0.4730(4) 0.4230(3) 0.0283(17) Uani 1 1 d . . .
O22 O 0.1752(3) 0.6454(4) 0.4313(3) 0.0293(18) Uani 1 1 d . . .
O23 O 0.2143(3) 0.2085(4) 0.6667(3) 0.0299(18) Uani 1 1 d . A 1
O24 O 0.2738(2) 0.3115(3) 0.7030(3) 0.0225(16) Uani 1 1 d . A 1
O25 O 0.1915(2) 0.3569(4) 0.6387(3) 0.0268(17) Uani 1 1 d . A 1
O26 O 0.1758(2) 0.4696(4) 0.5740(3) 0.0274(17) Uani 1 1 d . B 1
O27 O 0.1146(2) 0.4624(4) 0.4749(3) 0.0237(16) Uani 1 1 d . B 1
O28 O 0.1835(3) 0.5435(4) 0.4919(3) 0.0331(18) Uani 1 1 d . B 1
O29 O 0.2092(2) 0.5396(4) 0.4191(3) 0.0270(17) Uani 1 1 d . C 1
O30 O 0.2948(2) 0.5020(3) 0.4358(3) 0.0226(16) Uani 1 1 d . C 1
O31 O 0.1759(4) 0.1583(5) 0.7687(4) 0.058(3) Uani 1 1 d . . .
O32 O 0.1425(3) 0.4158(5) 0.7272(3) 0.047(2) Uani 1 1 d . . .
O33 O 0.1261(3) 0.6024(4) 0.6244(3) 0.0288(17) Uani 1 1 d . . .
O34 O 0.2070(5) 0.6942(5) 0.6010(4) 0.071(4) Uani 1 1 d . . .
O35 O 0.1380(3) 0.7264(4) 0.4752(3) 0.039(2) Uani 1 1 d . . .
O36 O 0.2173(3) 0.5375(4) 0.3365(3) 0.037(2) Uani 1 1 d . . .
O37 O 0.1599(5) -0.1819(5) 0.6072(5) 0.077(4) Uani 1 1 d . . .
O38 O 0.0897(4) 0.1021(7) 0.7021(5) 0.076(4) Uani 1 1 d . . .
O39 O -0.0543(3) 0.4046(5) 0.3577(3) 0.050(2) Uani 1 1 d . . .
O40 O 0.0858(4) 0.4333(7) 0.2464(4) 0.083(4) Uani 1 1 d . . .
O41 O 0.2213(4) 0.6862(6) 0.3267(4) 0.075(4) Uani 1 1 d . . .
O42 O 0.3243(3) 0.6013(5) 0.6435(3) 0.045(2) Uani 1 1 d . . .
O44 O 0.3895(7) 0.4963(11) 0.6650(8) 0.074(6) Uiso 0.55 1 d P . .
O45 O 0.0545(11) 0.7058(17) 0.4932(12) 0.053(8) Uiso 0.3 1 d P B .
O46 O 0.038(2) -0.083(3) 0.334(2) 0.069(15) Uiso 0.2 1 d P . .
O47 O 0.0622(7) 0.3154(11) 0.2821(8) 0.058(5) Uiso 0.5 1 d P . .
O48 O 0.0709(8) 0.7561(12) 0.3011(9) 0.074(7) Uiso 0.5 1 d P . .
O49 O 0.5454(5) 0.3194(8) 0.9485(6) 0.073(4) Uiso 0.8 1 d P P .
O50 O 0.4317(7) 0.3837(10) 0.8443(8) 0.074(5) Uiso 0.6 1 d P P .
O51 O 0.0849(12) 0.7510(19) 0.1960(14) 0.064(9) Uiso 0.3 1 d P . .
O52 O 0.0455(13) -0.1338(19) 0.4846(14) 0.065(10) Uiso 0.3 1 d P . .
O53 O 0.4858(16) 0.188(2) 0.8139(17) 0.070(12) Uiso 0.25 1 d P P .
O54 O 0.0497(11) 0.5918(18) 0.1706(12) 0.078(9) Uiso 0.4 1 d P B 1
O55 O 0.0029(5) 0.5983(8) 0.4337(6) 0.035(4) Uiso 0.55 1 d P H 1
O56 O 0.0572(8) 0.7778(12) 0.3887(9) 0.103(7) Uiso 0.7 1 d P I 1
O57 O 0.1656(5) 0.7489(8) 0.3588(6) 0.068(4) Uiso 0.8 1 d P J 1
O58 O 0.0357(12) 0.0784(18) 0.5912(14) 0.063(9) Uiso 0.3 1 d P A 1
O59 O 0.0449(10) -0.0608(14) 0.4191(11) 0.040(7) Uiso 0.3 1 d P K 1
O60 O 0.4812(12) 0.4274(19) 0.9563(14) 0.054(9) Uiso 0.3 1 d P L 1
O61 O -0.0115(11) 0.7159(16) 0.3978(12) 0.047(8) Uiso 0.3 1 d P M 1
O62 O 0.4365(11) 0.4154(18) 0.7518(13) 0.054(8) Uiso 0.3 1 d P N 1
O63 O 0.0679(13) -0.2613(19) 0.5443(14) 0.064(10) Uiso 0.3 1 d P O 1
O53' O 0.4565(18) 0.316(3) 0.7755(19) 0.059(13) Uiso 0.2 1 d P P 2
O54' O 0.0490(9) 0.6299(16) 0.1760(10) 0.033(6) Uiso 0.3 1 d P B 2
O55' O 0.0243(7) 0.6039(9) 0.4616(7) 0.032(4) Uiso 0.45 1 d P B 2
O56' O 0.0569(9) 0.7921(14) 0.4099(11) 0.017(6) Uiso 0.25 1 d P Q 2
O57' O 0.1851(11) 0.7657(17) 0.3891(13) 0.049(8) Uiso 0.3 1 d P R 2
O58' O 0.0054(14) 0.049(2) 0.5422(16) 0.079(12) Uiso 0.3 1 d P A 2
O59' O 0.0379(12) 0.0385(18) 0.4036(14) 0.061(9) Uiso 0.3 1 d P S 2
O60' O 0.4838(10) 0.4532(17) 0.9418(12) 0.040(7) Uiso 0.3 1 d P T 2
O61' O -0.0353(16) 0.771(2) 0.3700(18) 0.070(12) Uiso 0.25 1 d P U 2
O62' O 0.4449(14) 0.468(2) 0.7753(16) 0.078(12) Uiso 0.3 1 d P V 2
O63' O 0.0706(14) -0.223(2) 0.5749(15) 0.072(11) Uiso 0.3 1 d P W 2
O58" O 0.0657(16) 0.026(2) 0.6393(18) 0.050(12) Uiso 0.2 1 d P X 3
O64 O 0.1245(12) 0.1937(18) 0.3517(14) 0.045(9) Uiso 0.25 1 d P Y 8

loop_
_atom_site_aniso_label
_atom_site_aniso_U_11
_atom_site_aniso_U_22
_atom_site_aniso_U_33
_atom_site_aniso_U_23
_atom_site_aniso_U_13
_atom_site_aniso_U_12
Mo1 0.0257(5) 0.0254(5) 0.0199(5) 0.0006(4) 0.0112(4) 0.0019(4)
Mo2 0.0259(5) 0.0234(5) 0.0214(5) -0.0004(4) 0.0132(4) 0.0007(4)
Mo3 0.0265(5) 0.0185(4) 0.0184(5) 0.0024(3) 0.0098(4) 0.0007(4)
Mo4 0.0243(5) 0.0174(4) 0.0219(5) 0.0028(3) 0.0117(4) 0.0038(4)
Mo5 0.0265(5) 0.0172(4) 0.0235(5) 0.0026(3) 0.0134(4) 0.0019(4)
Mo6 0.0246(5) 0.0164(4) 0.0222(5) -0.0012(3) 0.0101(4) 0.0009(4)
Mo7 0.0245(5) 0.0229(5) 0.0218(5) -0.0028(4) 0.0130(4) -0.0035(4)
Mo8 0.0234(5) 0.0242(5) 0.0232(5) -0.0028(4) 0.0120(4) -0.0062(4)
Mo9 0.0232(5) 0.0285(5) 0.0196(5) -0.0013(4) 0.0084(4) -0.0045(4)
Mo10 0.0233(5) 0.0275(5) 0.0203(5) 0.0017(4) 0.0105(4) -0.0023(4)
Mo11 0.0260(5) 0.0195(5) 0.0231(5) -0.0050(4) 0.0142(4) -0.0051(4)
Mo12 0.0257(5) 0.0219(5) 0.0176(4) -0.0020(3) 0.0111(4) -0.0026(4)
Te1 0.0253(5) 0.0140(4) 0.0149(4) 0.0006(3) 0.0097(3) 0.0018(3)
Te2 0.0212(4) 0.0188(6) 0.0201(4) 0.0000(3) 0.0116(3) -0.0011(3)
Te3 0.0232(5) 0.0154(4) 0.0182(6) -0.0031(4) 0.0118(5) -0.0028(3)
S1 0.0384(16) 0.0222(14) 0.0233(14) 0.0028(11) 0.0146(13) 0.0039(12)
S2 0.0375(16) 0.0269(14) 0.0232(14) 0.0003(11) 0.0171(13) -0.0039(12)
S3 0.0278(14) 0.0249(14) 0.0248(14) 0.0011(11) 0.0148(12) 0.0005(11)
S4 0.0321(15) 0.0225(13) 0.0205(13) 0.0026(10) 0.0134(12) -0.0005(11)
S5 0.0296(15) 0.0243(14) 0.0238(14) -0.0005(11) 0.0142(12) 0.0034(11)
S6 0.0303(15) 0.0238(14) 0.0261(14) 0.0036(11) 0.0172(12) 0.0023(11)
S7 0.0320(15) 0.0218(13) 0.0254(14) -0.0032(11) 0.0136(12) -0.0031(11)
S8 0.0247(14) 0.0285(14) 0.0312(15) -0.0063(11) 0.0149(12) -0.0016(11)
S9 0.0276(15) 0.0297(15) 0.0256(14) -0.0041(11) 0.0151(12) -0.0055(11)
S10 0.0292(15) 0.0264(14) 0.0312(15) 0.0058(11) 0.0146(13) 0.0017(12)
S11 0.0304(15) 0.0252(14) 0.0234(14) 0.0024(11) 0.0161(12) -0.0030(11)
S12 0.0285(14) 0.0198(13) 0.0276(14) -0.0013(10) 0.0164(12) -0.0028(11)
K1 0.079(3) 0.0233(18) 0.0250(18) 0.0088(14) 0.038(2) 0.0202(18)
K2 0.054(2) 0.0200(17) 0.0225(17) -0.0038(13) 0.0244(17) -0.0087(15)
K3 0.038(3) 0.067(4) 0.029(3) -0.004(3) 0.007(3) -0.003(3)
K4 0.050(4) 0.054(4) 0.083(5) 0.025(3) -0.037(3) -0.013(3)
K5 0.064(5) 0.076(5) 0.083(6) 0.022(4) 0.019(4) -0.001(4)
K6 0.039(3) 0.014(3) 0.025(3) 0.006(2) 0.028(3) 0.010(2)
O1 0.029(4) 0.043(5) 0.031(4) -0.003(4) 0.011(4) 0.003(4)
O2 0.029(4) 0.041(5) 0.030(4) -0.004(4) 0.015(4) 0.007(4)
O3 0.037(5) 0.018(4) 0.024(4) 0.004(3) 0.011(4) 0.001(3)
O4 0.028(4) 0.030(4) 0.031(4) 0.005(3) 0.013(4) 0.005(3)
O5 0.032(4) 0.026(4) 0.033(4) 0.003(3) 0.014(4) 0.003(3)
O6 0.035(5) 0.020(4) 0.027(4) -0.002(3) 0.012(4) 0.002(3)
O7 0.039(5) 0.031(4) 0.038(5) -0.005(3) 0.026(4) -0.009(4)
O8 0.033(5) 0.034(4) 0.039(5) -0.009(4) 0.020(4) -0.015(4)
O9 0.032(5) 0.048(5) 0.027(4) -0.005(4) 0.006(4) -0.012(4)
O10 0.031(5) 0.045(5) 0.023(4) 0.003(3) 0.012(4) -0.002(4)
O11 0.038(5) 0.030(4) 0.035(4) -0.007(3) 0.025(4) -0.007(3)
O12 0.038(5) 0.033(4) 0.022(4) -0.004(3) 0.014(4) -0.009(4)
O13 0.031(4) 0.033(4) 0.022(4) 0.003(3) 0.011(3) 0.008(3)
O14 0.029(4) 0.027(4) 0.033(4) -0.003(3) 0.019(4) -0.005(3)
O15 0.029(4) 0.029(4) 0.024(4) 0.003(3) 0.012(3) -0.004(3)
O16 0.029(4) 0.025(4) 0.021(4) 0.002(3) 0.011(3) 0.000(3)
O17 0.034(4) 0.017(4) 0.027(4) 0.002(3) 0.016(3) 0.005(3)
O18 0.035(4) 0.024(4) 0.031(4) 0.007(3) 0.021(4) 0.003(3)
O19 0.022(4) 0.029(4) 0.024(4) -0.006(3) 0.007(3) 0.004(3)
O20 0.031(4) 0.029(4) 0.026(4) -0.011(3) 0.016(3) -0.013(3)
O21 0.017(4) 0.040(4) 0.028(4) 0.004(3) 0.011(3) -0.005(3)
O22 0.033(4) 0.018(4) 0.032(4) -0.003(3) 0.011(4) -0.007(3)
O23 0.029(4) 0.034(4) 0.024(4) 0.003(3) 0.011(3) -0.004(3)
O24 0.029(4) 0.017(4) 0.023(4) 0.000(3) 0.014(3) 0.001(3)
O25 0.025(4) 0.030(4) 0.023(4) -0.005(3) 0.010(3) -0.003(3)
O26 0.024(4) 0.026(4) 0.026(4) -0.005(3) 0.007(3) -0.001(3)
O27 0.023(4) 0.023(4) 0.022(4) 0.003(3) 0.009(3) 0.000(3)
O28 0.032(4) 0.028(4) 0.040(5) 0.002(3) 0.018(4) -0.003(3)
O29 0.027(4) 0.027(4) 0.026(4) -0.002(3) 0.012(3) -0.006(3)
O30 0.031(4) 0.017(3) 0.016(3) 0.000(3) 0.009(3) 0.002(3)
O31 0.088(8) 0.039(5) 0.060(6) -0.001(5) 0.046(6) 0.003(5)
O32 0.053(6) 0.042(5) 0.044(5) 0.001(4) 0.022(5) -0.004(4)
O33 0.032(4) 0.027(4) 0.025(4) -0.005(3) 0.012(3) -0.006(3)
O34 0.138(11) 0.049(6) 0.076(7) 0.020(5) 0.092(8) 0.033(6)
O35 0.050(5) 0.033(5) 0.047(5) -0.004(4) 0.033(5) -0.003(4)
O36 0.041(5) 0.040(5) 0.032(4) 0.001(4) 0.021(4) 0.005(4)
O37 0.140(12) 0.051(6) 0.085(8) 0.027(6) 0.089(9) 0.029(7)
O38 0.043(6) 0.098(9) 0.076(8) 0.034(7) 0.022(6) -0.007(6)
O39 0.029(5) 0.073(7) 0.045(5) -0.025(5) 0.016(4) -0.019(4)
O40 0.079(9) 0.088(9) 0.053(7) -0.012(6) 0.010(6) 0.004(7)
O41 0.108(10) 0.064(7) 0.049(6) -0.006(5) 0.036(7) -0.018(7)
O42 0.068(6) 0.045(5) 0.024(4) -0.013(4) 0.025(4) -0.013(5)

loop_
_atom_type_symbol
_atom_type_description
_atom_type_scat_dispersion_real
_atom_type_scat_dispersion_imag
_atom_type_scat_source
Mo Mo -1.6832 0.6857 'International Tables Vol C Tables 4.2.6.8 and 6.1.1.4'
Te Te -0.5308 1.6751 'International Tables Vol C Tables 4.2.6.8 and 6.1.1.4'
S S 0.1246 0.1234 'International Tables Vol C Tables 4.2.6.8 and 6.1.1.4'
K K 0.2009 0.2494 'International Tables Vol C Tables 4.2.6.8 and 6.1.1.4'
O O 0.0106 0.0060 'International Tables Vol C Tables 4.2.6.8 and 6.1.1.4'
N N 0.0061 0.0033 'International Tables Vol C Tables 4.2.6.8 and 6.1.1.4'
C C 0.0033 0.0016 'International Tables Vol C Tables 4.2.6.8 and 6.1.1.4'
H H 0.0000 0.0000 'International Tables Vol C Tables 4.2.6.8 and 6.1.1.4'

loop_
_geom_angle_atom_site_label_1
_geom_angle_atom_site_label_2
_geom_angle_atom_site_label_3
_geom_angle
_geom_angle_site_symmetry_1
_geom_angle_site_symmetry_3
O1 Mo1 O13 96.8(3) . .
O1 Mo1 O14 100.4(3) . .
O13 Mo1 O14 70.2(3) . .
O1 Mo1 O30 167.4(3) . 7_556
O13 Mo1 O30 72.5(3) . 7_556
O14 Mo1 O30 70.0(3) . 7_556
O1 Mo1 S2 101.2(3) . .
O13 Mo1 S2 154.6(2) . .
O14 Mo1 S2 88.9(2) . .
O30 Mo1 S2 87.15(18) 7_556 .
O1 Mo1 S1 102.1(3) . .
O13 Mo1 S1 88.8(2) . .
O14 Mo1 S1 150.8(2) . .
O30 Mo1 S1 84.66(19) 7_556 .
S2 Mo1 S1 104.58(10) . .
O1 Mo1 Mo2 104.3(3) . .
O13 Mo1 Mo2 138.6(2) . .
O14 Mo1 Mo2 137.3(2) . .
O30 Mo1 Mo2 88.31(17) 7_556 .
S2 Mo1 Mo2 52.53(7) . .
S1 Mo1 Mo2 52.39(7) . .
O1 Mo1 Mo12 122.1(3) . 7_556
O13 Mo1 Mo12 40.6(2) . 7_556
O14 Mo1 Mo12 40.4(2) . 7_556
O30 Mo1 Mo12 45.26(16) 7_556 7_556
S2 Mo1 Mo12 114.09(8) . 7_556
S1 Mo1 Mo12 110.75(8) . 7_556
Mo2 Mo1 Mo12 133.56(4) . 7_556
O2 Mo2 O15 96.7(3) . .
O2 Mo2 O16 163.3(3) . .
O15 Mo2 O16 70.2(3) . .
O2 Mo2 O23 90.9(3) . .
O15 Mo2 O23 71.3(3) . .
O16 Mo2 O23 75.3(3) . .
O2 Mo2 S1 102.2(3) . .
O15 Mo2 S1 153.3(2) . .
O16 Mo2 S1 87.3(2) . .
O23 Mo2 S1 89.6(2) . .
O2 Mo2 S2 103.1(3) . .
O15 Mo2 S2 88.8(2) . .
O16 Mo2 S2 87.5(2) . .
O23 Mo2 S2 157.0(2) . .
S1 Mo2 S2 104.87(10) . .
O2 Mo2 Mo1 106.0(3) . .
O15 Mo2 Mo1 138.2(2) . .
O16 Mo2 Mo1 90.71(19) . .
O23 Mo2 Mo1 140.9(2) . .
S1 Mo2 Mo1 52.78(7) . .
S2 Mo2 Mo1 52.43(7) . .
O2 Mo2 Te1' 83.3(4) . .
O15 Mo2 Te1' 91.1(3) . .
O16 Mo2 Te1' 86.5(3) . .
S1 Mo2 Te1' 72.86(19) . .
S2 Mo2 Te1' 173.6(2) . .
Mo1 Mo2 Te1' 125.65(18) . .
O2 Mo2 K5 40.0(3) . .
O15 Mo2 K5 136.2(3) . .
O16 Mo2 K5 149.6(2) . .
O23 Mo2 K5 97.5(2) . .
S1 Mo2 K5 62.92(16) . .
S2 Mo2 K5 104.92(14) . .
Mo1 Mo2 K5 76.27(14) . .
Te1' Mo2 K5 79.5(2) . .
O2 Mo2 K1 52.8(3) . .
O15 Mo2 K1 65.2(2) . .
O16 Mo2 K1 110.9(2) . .
O23 Mo2 K1 42.1(2) . .
S1 Mo2 K1 112.64(9) . .
S2 Mo2 K1 138.49(9) . .
Mo1 Mo2 K1 154.39(7) . .
Te1' Mo2 K1 46.4(2) . .
K5 Mo2 K1 78.19(15) . .
O3 Mo3 O16 100.2(3) . .
O3 Mo3 O15 102.8(3) . .
O16 Mo3 O15 73.0(3) . .
O3 Mo3 S4 100.7(3) . .
O16 Mo3 S4 152.9(2) . .
O15 Mo3 S4 85.7(2) . .
O3 Mo3 S3 102.6(3) . .
O16 Mo3 S3 86.9(2) . .
O15 Mo3 S3 150.0(2) . .
S4 Mo3 S3 105.00(10) . .
O3 Mo3 O23 166.7(3) . .
O16 Mo3 O23 70.9(3) . .
O15 Mo3 O23 65.6(3) . .
S4 Mo3 O23 85.31(19) . .
S3 Mo3 O23 87.09(19) . .
O3 Mo3 Mo4 103.5(3) . .
O16 Mo3 Mo4 136.9(2) . .
O15 Mo3 Mo4 133.7(2) . .
S4 Mo3 Mo4 52.37(7) . .
S3 Mo3 Mo4 53.09(7) . .
O23 Mo3 Mo4 89.60(17) . .
O4 Mo4 O17 101.6(3) . .
O4 Mo4 O18 98.9(3) . .
O17 Mo4 O18 68.6(3) . .
O4 Mo4 O24 171.1(3) . .
O17 Mo4 O24 72.5(3) . .
O18 Mo4 O24 72.9(3) . .
O4 Mo4 S4 102.9(3) . .
O17 Mo4 S4 87.8(2) . .
O18 Mo4 S4 150.6(2) . .
O24 Mo4 S4 83.8(2) . .
O4 Mo4 S3 101.7(3) . .
O17 Mo4 S3 150.8(2) . .
O18 Mo4 S3 90.5(2) . .
O24 Mo4 S3 82.11(19) . .
S4 Mo4 S3 103.92(10) . .
O4 Mo4 Mo3 104.5(3) . .
O17 Mo4 Mo3 135.9(2) . .
O18 Mo4 Mo3 139.0(2) . .
O24 Mo4 Mo3 84.24(18) . .
S4 Mo4 Mo3 52.10(7) . .
S3 Mo4 Mo3 52.27(7) . .
O4 Mo4 Mo5 127.0(3) . .
O17 Mo4 Mo5 41.31(19) . .
O18 Mo4 Mo5 41.3(2) . .
O24 Mo4 Mo5 44.30(18) . .
S4 Mo4 Mo5 109.30(7) . .
S3 Mo4 Mo5 109.67(7) . .
Mo3 Mo4 Mo5 128.53(4) . .
O5 Mo5 O18 99.7(3) . .
O5 Mo5 O17 102.7(3) . .
O18 Mo5 O17 68.4(3) . .
O5 Mo5 O24 171.9(3) . .
O18 Mo5 O24 72.9(3) . .
O17 Mo5 O24 72.0(3) . .
O5 Mo5 S5 102.7(3) . .
O18 Mo5 S5 150.7(2) . .
O17 Mo5 S5 88.3(2) . .
O24 Mo5 S5 83.4(2) . .
O5 Mo5 S6 101.2(3) . .
O18 Mo5 S6 90.3(2) . .
O17 Mo5 S6 150.2(2) . .
O24 Mo5 S6 82.24(19) . .
S5 Mo5 S6 103.64(10) . .
O5 Mo5 Mo6 103.2(3) . .
O18 Mo5 Mo6 138.7(2) . .
O17 Mo5 Mo6 136.6(2) . .
O24 Mo5 Mo6 84.68(18) . .
S5 Mo5 Mo6 52.30(7) . .
S6 Mo5 Mo6 51.88(7) . .
O5 Mo5 Mo4 128.1(3) . .
O18 Mo5 Mo4 41.53(19) . .
O17 Mo5 Mo4 40.80(19) . .
O24 Mo5 Mo4 44.08(18) . .
S5 Mo5 Mo4 109.14(7) . .
S6 Mo5 Mo4 109.58(7) . .
Mo6 Mo5 Mo4 128.75(4) . .
O6 Mo6 O19 101.2(3) . .
O6 Mo6 O26 96.2(3) . .
O19 Mo6 O26 73.2(3) . .
O6 Mo6 S6 103.3(3) . .
O19 Mo6 S6 150.1(2) . .
O26 Mo6 S6 87.3(2) . .
O6 Mo6 S5 101.3(3) . .
O19 Mo6 S5 87.2(2) . .
O26 Mo6 S5 155.9(2) . .
S6 Mo6 S5 104.32(10) . .
O6 Mo6 O25 166.5(3) . .
O19 Mo6 O25 66.9(3) . .
O26 Mo6 O25 74.8(3) . .
S6 Mo6 O25 86.5(2) . .
S5 Mo6 O25 84.79(18) . .
O6 Mo6 Mo5 104.0(3) . .
O19 Mo6 Mo5 135.4(2) . .
O26 Mo6 Mo5 138.1(2) . .
S6 Mo6 Mo5 52.73(7) . .
S5 Mo6 Mo5 52.15(7) . .
O25 Mo6 Mo5 89.26(18) . .
O7 Mo7 O19 103.1(3) . .
O7 Mo7 O25 96.1(4) . .
O19 Mo7 O25 72.5(3) . .
O7 Mo7 S7 102.1(3) . .
O19 Mo7 S7 148.6(2) . .
O25 Mo7 S7 86.5(2) . .
O7 Mo7 S8 102.0(3) . .
O19 Mo7 S8 87.9(2) . .
O25 Mo7 S8 155.9(2) . .
S7 Mo7 S8 104.90(10) . .
O7 Mo7 O26 166.9(3) . .
O19 Mo7 O26 66.6(3) . .
O25 Mo7 O26 73.4(3) . .
S7 Mo7 O26 85.44(18) . .
S8 Mo7 O26 86.24(18) . .
O7 Mo7 Mo8 104.5(3) . .
O19 Mo7 Mo8 135.4(2) . .
O25 Mo7 Mo8 137.1(2) . .
S7 Mo7 Mo8 52.77(7) . .
S8 Mo7 Mo8 52.52(7) . .
O26 Mo7 Mo8 88.61(17) . .
O7 Mo7 K1 50.6(3) . .
O19 Mo7 K1 74.7(2) . .
O25 Mo7 K1 47.9(2) . .
S7 Mo7 K1 108.32(9) . .
S8 Mo7 K1 140.46(9) . .
O26 Mo7 K1 116.94(18) . .
Mo8 Mo7 K1 148.62(7) . .
O7 Mo7 K5 44.1(3) . .
O19 Mo7 K5 146.7(3) . .
O25 Mo7 K5 101.3(2) . .
S7 Mo7 K5 58.99(16) . .
S8 Mo7 K5 102.73(13) . .
O26 Mo7 K5 144.4(2) . .
Mo8 Mo7 K5 71.30(12) . .
K1 Mo7 K5 77.39(13) . .
O8 Mo8 O20 97.0(3) . .
O8 Mo8 O21 102.3(3) . .
O20 Mo8 O21 69.7(3) . .
O8 Mo8 O27 170.3(3) . .
O20 Mo8 O27 74.3(3) . .
O21 Mo8 O27 70.8(3) . .
O8 Mo8 S8 101.5(3) . .
O20 Mo8 S8 154.0(2) . .
O21 Mo8 S8 88.6(2) . .
O27 Mo8 S8 85.5(2) . .
O8 Mo8 S7 101.6(3) . .
O20 Mo8 S7 89.5(2) . .
O21 Mo8 S7 149.9(2) . .
O27 Mo8 S7 83.02(19) . .
S8 Mo8 S7 104.29(10) . .
O8 Mo8 Mo7 103.6(3) . .
O20 Mo8 Mo7 139.2(2) . .
O21 Mo8 Mo7 136.5(2) . .
O27 Mo8 Mo7 85.99(18) . .
S8 Mo8 Mo7 52.40(7) . .
S7 Mo8 Mo7 52.28(7) . .
O8 Mo8 Mo9 125.4(3) . .
O20 Mo8 Mo9 41.7(2) . .
O21 Mo8 Mo9 40.8(2) . .
O27 Mo8 Mo9 44.95(18) . .
S8 Mo8 Mo9 112.34(8) . .
S7 Mo8 Mo9 109.49(8) . .
Mo7 Mo8 Mo9 130.93(4) . .
O8 Mo8 K4 43.4(3) . 8_455
O20 Mo8 K4 53.7(2) . 8_455
O21 Mo8 K4 84.5(2) . 8_455
O27 Mo8 K4 127.6(2) . 8_455
S8 Mo8 K4 140.68(15) . 8_455
S7 Mo8 K4 100.81(11) . 8_455
Mo7 Mo8 K4 137.10(12) . 8_455
Mo9 Mo8 K4 86.53(14) . 8_455
O9 Mo9 O21 102.0(4) . .
O9 Mo9 O20 96.6(3) . .
O21 Mo9 O20 69.2(3) . .
O9 Mo9 O27 168.5(3) . .
O21 Mo9 O27 70.3(3) . .
O20 Mo9 O27 72.9(3) . .
O9 Mo9 S10 102.7(3) . .
O21 Mo9 S10 88.7(2) . .
O20 Mo9 S10 153.3(2) . .
O27 Mo9 S10 85.94(19) . .
O9 Mo9 S9 102.4(3) . .
O21 Mo9 S9 149.3(2) . .
O20 Mo9 S9 89.6(2) . .
O27 Mo9 S9 82.6(2) . .
S10 Mo9 S9 103.89(11) . .
O9 Mo9 Mo10 105.4(3) . .
O21 Mo9 Mo10 135.8(2) . .
O20 Mo9 Mo10 138.9(2) . .
O27 Mo9 Mo10 85.89(18) . .
S10 Mo9 Mo10 51.96(8) . .
S9 Mo9 Mo10 52.30(7) . .
O9 Mo9 Mo8 124.6(3) . .
O21 Mo9 Mo8 41.0(2) . .
O20 Mo9 Mo8 40.86(19) . .
O27 Mo9 Mo8 44.01(18) . .
S10 Mo9 Mo8 112.43(8) . .
S9 Mo9 Mo8 108.66(8) . .
Mo10 Mo9 Mo8 129.90(4) . .
O9 Mo9 K3 37.6(3) . .
O21 Mo9 K3 125.0(2) . .
O20 Mo9 K3 130.4(2) . .
O27 Mo9 K3 153.9(2) . .
S10 Mo9 K3 74.40(12) . .
S9 Mo9 K3 85.63(12) . .
Mo10 Mo9 K3 68.54(9) . .
Mo8 Mo9 K3 161.12(10) . .
O9 Mo9 K3 28.4(3) . 2
O21 Mo9 K3 89.5(2) . 2
O20 Mo9 K3 116.0(2) . 2
O27 Mo9 K3 153.9(2) . 2
S10 Mo9 K3 77.06(12) . 2
S9 Mo9 K3 120.43(12) . 2
Mo10 Mo9 K3 98.57(10) . 2
Mo8 Mo9 K3 126.20(10) . 2
K3 Mo9 K3 36.16(18) . 2
O10 Mo10 O29 101.3(3) . .
O10 Mo10 O22 104.8(3) . .
O29 Mo10 O22 71.7(3) . .
O10 Mo10 S10 102.2(3) . .
O29 Mo10 S10 151.6(2) . .
O22 Mo10 S10 87.1(2) . .
O10 Mo10 S9 102.8(3) . .
O29 Mo10 S9 86.2(2) . .
O22 Mo10 S9 147.4(2) . .
S10 Mo10 S9 103.78(10) . .
O10 Mo10 Mo9 105.3(3) . .
O29 Mo10 Mo9 134.2(2) . .
O22 Mo10 Mo9 133.2(2) . .
S10 Mo10 Mo9 52.01(7) . .
S9 Mo10 Mo9 52.14(7) . .
O10 Mo10 K3 36.5(3) . .
O29 Mo10 K3 132.9(2) . .
O22 Mo10 K3 126.4(2) . .
S10 Mo10 K3 74.98(12) . .
S9 Mo10 K3 86.18(12) . .
Mo9 Mo10 K3 69.53(10) . .
O11 Mo11 O29 162.3(3) . .
O11 Mo11 O28 91.2(3) . .
O29 Mo11 O28 77.9(3) . .
O11 Mo11 O22 95.1(3) . .
O29 Mo11 O22 68.5(3) . .
O28 Mo11 O22 72.7(3) . .
O11 Mo11 S11 103.8(3) . .
O29 Mo11 S11 89.6(2) . .
O28 Mo11 S11 86.8(2) . .
O22 Mo11 S11 152.4(2) . .
O11 Mo11 S12 101.3(3) . .
O29 Mo11 S12 85.9(2) . .
O28 Mo11 S12 159.9(2) . .
O22 Mo11 S12 90.3(2) . .
S11 Mo11 S12 105.12(10) . .
O11 Mo11 Mo12 106.1(3) . .
O29 Mo11 Mo12 91.1(2) . .
O28 Mo11 Mo12 138.5(2) . .
O22 Mo11 Mo12 139.8(2) . .
S11 Mo11 Mo12 52.79(7) . .
S12 Mo11 Mo12 52.63(7) . .
O12 Mo12 O14 100.9(3) . 7_556
O12 Mo12 O13 97.3(3) . 7_556
O14 Mo12 O13 70.1(3) 7_556 7_556
O12 Mo12 O30 168.2(3) . .
O14 Mo12 O30 70.3(3) 7_556 .
O13 Mo12 O30 72.5(3) 7_556 .
O12 Mo12 S12 101.4(3) . .
O14 Mo12 S12 89.5(2) 7_556 .
O13 Mo12 S12 154.6(2) 7_556 .
O30 Mo12 S12 86.71(18) . .
O12 Mo12 S11 101.4(3) . .
O14 Mo12 S11 150.7(2) 7_556 .
O13 Mo12 S11 88.4(2) 7_556 .
O30 Mo12 S11 84.7(2) . .
S12 Mo12 S11 104.46(10) . .
O12 Mo12 Mo11 104.0(3) . .
O14 Mo12 Mo11 137.7(2) 7_556 .
O13 Mo12 Mo11 137.9(2) 7_556 .
O30 Mo12 Mo11 87.72(19) . .
S12 Mo12 Mo11 52.51(7) . .
S11 Mo12 Mo11 52.25(7) . .
O12 Mo12 Mo1 122.7(3) . 7_556
O14 Mo12 Mo1 40.47(19) 7_556 7_556
O13 Mo12 Mo1 40.4(2) 7_556 7_556
O30 Mo12 Mo1 45.52(19) . 7_556
S12 Mo12 Mo1 114.30(7) . 7_556
S11 Mo12 Mo1 110.54(8) . 7_556
Mo11 Mo12 Mo1 133.21(4) . 7_556
O24 Te1 O23 89.6(3) . .
O24 Te1 O25 88.6(3) . .
O23 Te1 O25 99.9(3) . .
O24 Te1 K1 70.4(2) . .
O23 Te1 K1 49.5(2) . .
O25 Te1 K1 55.2(2) . .
O27 Te2 O28 89.4(3) . .
O27 Te2 O26 88.8(3) . .
O28 Te2 O26 100.7(3) . .
O27 Te2 K2 59.5(2) . .
O28 Te2 K2 53.8(3) . .
O26 Te2 K2 58.5(2) . .
O30 Te3 O36 98.7(3) . .
O30 Te3 O29 91.2(3) . .
O36 Te3 O29 81.3(3) . .
O30 Te3 O16 90.7(3) . 7_556
O36 Te3 O16 81.9(3) . 7_556
O29 Te3 O16 163.1(3) . 7_556
K1 Te1' Mo2 82.2(3) . .
O16 Te3' K7 103.7(5) 7_556 .
Mo2 S1 Mo1 74.83(9) . .
Mo2 S1 K5 82.04(16) . .
Mo1 S1 K5 90.85(16) . .
Mo2 S1 K10 145.0(3) . .
Mo1 S1 K10 109.6(3) . .
K5 S1 K10 131.3(3) . .
Mo1 S2 Mo2 75.04(9) . .
Mo3 S3 Mo4 74.64(9) . .
Mo3 S3 K8 144.6(3) . 7_556
Mo4 S3 K8 131.7(3) . 7_556
Mo3 S3 K7 121.3(3) . 7_556
Mo4 S3 K7 143.2(3) . 7_556
Mo3 S4 Mo4 75.53(9) . .
Mo3 S4 K1 96.34(10) . .
Mo4 S4 K1 110.42(11) . .
Mo5 S5 Mo6 75.55(9) . .
Mo5 S5 K1 109.10(10) . .
Mo6 S5 K1 98.41(10) . .
Mo6 S6 Mo5 75.39(9) . .
Mo6 S6 K9 142.0(3) . 7_556
Mo5 S6 K9 121.8(3) . 7_556
Mo6 S6 K11 126.6(4) . 7_556
Mo5 S6 K11 132.5(3) . 7_556
Mo7 S7 Mo8 74.95(9) . .
Mo7 S7 K5 86.58(18) . .
Mo8 S7 K5 88.39(16) . .
Mo7 S8 Mo8 75.08(9) . .
Mo7 S8 K2 104.92(12) . .
Mo8 S8 K2 103.88(11) . .
Mo9 S9 Mo10 75.56(9) . .
Mo9 S9 K8 126.7(3) . .
Mo10 S9 K8 148.1(3) . .
Mo9 S9 K7 142.8(3) . .
Mo10 S9 K7 126.4(3) . .
Mo10 S10 Mo9 76.03(9) . .
Mo10 S10 K2 104.07(12) . .
Mo9 S10 K2 103.70(11) . .
Mo11 S11 Mo12 74.96(8) . .
Mo11 S11 K10 145.5(3) . 7_556
Mo12 S11 K10 117.2(4) . 7_556
Mo11 S12 Mo12 74.86(8) . .
O41 K1 O31 76.0(3) 6_566 .
O41 K1 O32 77.2(3) 6_566 .
O31 K1 O32 127.6(3) . .
O41 K1 O23 129.7(3) 6_566 .
O31 K1 O23 88.7(3) . .
O32 K1 O23 141.7(3) . .
O41 K1 Te1' 138.3(4) 6_566 .
O31 K1 Te1' 116.0(3) . .
O32 K1 Te1' 114.0(3) . .
O41 K1 O51 104.2(8) 6_566 6_566
O31 K1 O51 68.2(7) . 6_566
O32 K1 O51 75.9(7) . 6_566
O23 K1 O51 114.1(7) . 6_566
O41 K1 O25 130.0(3) 6_566 .
O31 K1 O25 146.5(3) . .
O32 K1 O25 83.2(2) . .
O23 K1 O25 58.8(2) . .
O51 K1 O25 115.0(7) 6_566 .
O41 K1 O7 141.6(3) 6_566 .
O31 K1 O7 122.8(3) . .
O32 K1 O7 64.8(2) . .
O23 K1 O7 86.7(2) . .
Te1' K1 O7 68.0(3) . .
O51 K1 O7 62.2(7) 6_566 .
O25 K1 O7 53.2(2) . .
O41 K1 O2 140.0(3) 6_566 .
O31 K1 O2 64.0(3) . .
O32 K1 O2 127.9(3) . .
O23 K1 O2 52.2(2) . .
Te1' K1 O2 66.0(3) . .
O51 K1 O2 62.3(7) 6_566 .
O25 K1 O2 87.4(2) . .
O7 K1 O2 68.7(2) . .
O41 K1 S4 70.6(3) 6_566 .
O31 K1 S4 71.7(3) . .
O32 K1 S4 136.6(2) . .
O23 K1 S4 59.09(17) . .
Te1' K1 S4 75.9(2) . .
O51 K1 S4 139.5(7) 6_566 .
O25 K1 S4 95.56(18) . .
O7 K1 S4 143.87(18) . .
O2 K1 S4 95.26(16) . .
O41 K1 S5 75.2(3) 6_566 .
O31 K1 S5 145.0(3) . .
O32 K1 S5 63.5(2) . .
O23 K1 S5 94.55(19) . .
Te1' K1 S5 75.3(2) . .
O51 K1 S5 138.7(7) 6_566 .
O25 K1 S5 54.94(15) . .
O7 K1 S5 92.28(16) . .
O2 K1 S5 140.92(18) . .
S4 K1 S5 80.25(11) . .
O41 K1 Te1 128.7(3) 6_566 .
O31 K1 Te1 118.3(2) . .
O32 K1 Te1 113.6(2) . .
O23 K1 Te1 29.93(15) . .
O51 K1 Te1 127.1(7) 6_566 .
O25 K1 Te1 31.15(14) . .
O7 K1 Te1 75.20(15) . .
O2 K1 Te1 74.23(15) . .
S4 K1 Te1 69.22(8) . .
S5 K1 Te1 67.86(8) . .
O45 K2 O35 70.0(7) . .
O45 K2 O33 91.1(7) . .
O35 K2 O33 133.8(2) . .
O45 K2 O55' 44.8(8) . .
O35 K2 O55' 97.7(4) . .
O33 K2 O55' 96.7(4) . .
O45 K2 O34 106.7(7) . .
O35 K2 O34 70.3(3) . .
O33 K2 O34 76.1(2) . .
O55' K2 O34 151.1(4) . .
O45 K2 O28 139.8(7) . .
O35 K2 O28 79.2(2) . .
O33 K2 O28 129.1(2) . .
O34 K2 O28 85.6(3) . .
O45 K2 Te2' 157.1(7) . .
O35 K2 Te2' 107.1(3) . .
O33 K2 Te2' 105.3(2) . .
O55' K2 Te2' 115.9(4) . .
O34 K2 Te2' 92.9(3) . .
O45 K2 O26 156.3(7) . .
O35 K2 O26 132.8(3) . .
O33 K2 O26 76.3(2) . .
O34 K2 O26 89.8(2) . .
O28 K2 O26 56.4(2) . .
O45 K2 O63 27.5(9) . 1_565
O35 K2 O63 78.9(7) . 1_565
O33 K2 O63 68.1(7) . 1_565
O34 K2 O63 86.3(7) . 1_565
O28 K2 O63 158.0(7) . 1_565
O26 K2 O63 144.0(7) . 1_565
O45 K2 O27 122.3(7) . .
O35 K2 O27 114.0(2) . .
O33 K2 O27 111.7(2) . .
O34 K2 O27 129.6(3) . .
O28 K2 O27 49.8(2) . .
O26 K2 O27 48.80(18) . .
O63 K2 O27 143.9(7) 1_565 .
O45 K2 S8 96.5(7) . .
O35 K2 S8 156.5(2) . .
O33 K2 S8 63.05(16) . .
O55' K2 S8 60.7(3) . .
O34 K2 S8 133.1(2) . .
O28 K2 S8 102.28(17) . .
Te2' K2 S8 77.6(2) . .
O26 K2 S8 59.95(16) . .
O63 K2 S8 98.2(7) 1_565 .
O27 K2 S8 56.10(15) . .
O45 K2 S10 80.8(7) . .
O35 K2 S10 64.59(19) . .
O33 K2 S10 155.6(2) . .
O55' K2 S10 61.4(4) . .
O34 K2 S10 128.3(2) . .
O28 K2 S10 62.63(17) . .
Te2' K2 S10 77.8(2) . .
O26 K2 S10 102.53(16) . .
O63 K2 S10 107.9(7) 1_565 .
O27 K2 S10 56.49(14) . .
S8 K2 S10 94.87(11) . .
K3 K3 O54 129.9(8) 2 .
K3 K3 O40 128.6(3) 2 .
O54 K3 O40 83.1(8) . .
K3 K3 O9 66.0(3) 2 2
O54 K3 O9 88.0(8) . 2
O40 K3 O9 79.7(3) . 2
K3 K3 O10 126.6(4) 2 .
O54 K3 O10 95.9(7) . .
O40 K3 O10 74.8(3) . .
O9 K3 O10 153.5(4) 2 .
K3 K3 O54' 124.4(6) 2 .
O40 K3 O54' 96.1(7) . .
O9 K3 O54' 97.7(6) 2 .
O10 K3 O54' 92.2(6) . .
K3 K3 O9 60.7(3) 2 .
O54 K3 O9 163.7(8) . .
O40 K3 O9 80.9(4) . .
O9 K3 O9 86.4(3) 2 .
O10 K3 O9 82.5(3) . .
O54' K3 O9 174.5(6) . .
K3 K3 Mo10 108.2(3) 2 .
O54 K3 Mo10 116.6(7) . .
O40 K3 Mo10 78.3(3) . .
O9 K3 Mo10 144.3(3) 2 .
O10 K3 Mo10 20.66(17) . .
O54' K3 Mo10 112.3(6) . .
O9 K3 Mo10 62.58(18) . .
K3 K3 Mo9 73.8(2) 2 .
O54 K3 Mo9 156.1(7) . .
O40 K3 Mo9 81.7(3) . .
O9 K3 Mo9 107.1(3) 2 .
O10 K3 Mo9 62.28(19) . .
O54' K3 Mo9 154.2(6) . .
O9 K3 Mo9 21.00(16) . .
Mo10 K3 Mo9 41.93(6) . .
K3 K3 Mo9 70.0(2) 2 2
O54 K3 Mo9 74.3(7) . 2
O40 K3 Mo9 88.2(3) . 2
O9 K3 Mo9 17.00(18) 2 2
O10 K3 Mo9 161.5(3) . 2
O9 K3 Mo9 102.3(2) . 2
Mo10 K3 Mo9 160.98(19) . 2
Mo9 K3 Mo9 123.31(16) . 2
O53 K4 O4 78.5(12) . .
O53 K4 O49 118.5(13) . .
O4 K4 O49 149.3(4) . .
O53 K4 O63' 156.0(15) . 4_556
O4 K4 O63' 78.1(9) . 4_556
O49 K4 O63' 85.0(9) . 4_556
O53 K4 O39 69.2(12) . 8_556
O4 K4 O39 66.5(3) . 8_556
O49 K4 O39 141.5(4) . 8_556
O53 K4 O8 114.0(12) . 8_556
O4 K4 O8 126.6(3) . 8_556
O49 K4 O8 72.4(4) . 8_556
O39 K4 O8 70.6(3) 8_556 8_556
O53 K4 O50 111.7(13) . .
O4 K4 O50 69.9(4) . .
O49 K4 O50 79.7(5) . .
O63' K4 O50 64.9(9) 4_556 .
O39 K4 O50 135.3(5) 8_556 .
O8 K4 O50 133.7(5) 8_556 .
O53 K4 O53' 57.0(15) . .
O4 K4 O53' 66.5(10) . .
O49 K4 O53' 100.0(10) . .
O63' K4 O53' 117.2(13) 4_556 .
O39 K4 O53' 113.1(10) 8_556 .
O8 K4 O53' 164.4(11) 8_556 .
O50 K4 O53' 55.0(10) . .
O53 K4 O20 63.1(12) . 8_556
O4 K4 O20 131.0(3) . 8_556
O49 K4 O20 79.0(4) . 8_556
O39 K4 O20 71.8(3) 8_556 8_556
O8 K4 O20 55.6(2) 8_556 8_556
O50 K4 O20 151.1(5) . 8_556
O53 K4 O63 152.3(14) . 4_556
O4 K4 O63 84.9(7) . 4_556
O49 K4 O63 86.7(7) . 4_556
O39 K4 O63 83.8(7) 8_556 4_556
O8 K4 O63 59.9(7) 8_556 4_556
O50 K4 O63 82.7(8) . 4_556
O20 K4 O63 115.3(7) 8_556 4_556
O53 K4 Mo8 92.5(12) . 8_556
O4 K4 Mo8 133.6(2) . 8_556
O49 K4 Mo8 74.1(3) . 8_556
O39 K4 Mo8 67.8(2) 8_556 8_556
O8 K4 Mo8 23.16(16) 8_556 8_556
O50 K4 Mo8 150.8(4) . 8_556
O20 K4 Mo8 32.47(14) 8_556 8_556
O63 K4 Mo8 82.9(6) 4_556 8_556
O53 K4 K5 142.1(12) . 8_556
O4 K4 K5 138.8(4) . 8_556
O49 K4 K5 35.7(4) . 8_556
O39 K4 K5 113.6(3) 8_556 8_556
O8 K4 K5 44.7(2) 8_556 8_556
O50 K4 K5 92.6(4) . 8_556
O20 K4 K5 81.4(2) 8_556 8_556
O63 K4 K5 55.2(6) 4_556 8_556
Mo8 K4 K5 58.40(13) 8_556 8_556
O49 K5 O61' 162.9(10) 8_455 5_566
O49 K5 O2 122.3(5) 8_455 .
O61' K5 O2 72.7(10) 5_566 .
O49 K5 O58 112.8(8) 8_455 .
O2 K5 O58 64.7(7) . .
O49 K5 O61 142.3(7) 8_455 5_566
O2 K5 O61 95.4(6) . 5_566
O58 K5 O61 84.2(9) . 5_566
O49 K5 O7 123.3(4) 8_455 .
O61' K5 O7 65.6(10) 5_566 .
O2 K5 O7 76.0(3) . .
O58 K5 O7 122.7(8) . .
O61 K5 O7 59.0(6) 5_566 .
O49 K5 O8 67.0(4) 8_455 .
O61' K5 O8 107.1(10) 5_566 .
O2 K5 O8 142.1(4) . .
O58 K5 O8 150.8(8) . .
O61 K5 O8 81.8(6) 5_566 .
O7 K5 O8 70.2(3) . .
O49 K5 O52 93.5(7) 8_455 5_556
O2 K5 O52 115.5(7) . 5_556
O58 K5 O52 51.8(10) . 5_556
O61 K5 O52 70.2(9) 5_566 5_556
O7 K5 O52 128.9(7) . 5_556
O8 K5 O52 99.1(7) . 5_556
O49 K5 O58' 90.6(8) 8_455 .
O61' K5 O58' 81.9(12) 5_566 .
O2 K5 O58' 85.5(8) . .
O7 K5 O58' 146.1(8) . .
O8 K5 O58' 132.4(8) . .
O52 K5 O58' 38.4(10) 5_556 .
O49 K5 O1 64.9(4) 8_455 .
O61' K5 O1 118.2(10) 5_566 .
O2 K5 O1 71.0(3) . .
O58 K5 O1 55.9(7) . .
O61 K5 O1 140.1(6) 5_566 .
O7 K5 O1 142.7(3) . .
O8 K5 O1 131.9(4) . .
O52 K5 O1 82.0(7) 5_556 .
O58' K5 O1 47.4(8) . .
O49 K5 S7 69.5(4) 8_455 .
O61' K5 S7 121.5(10) 5_566 .
O2 K5 S7 91.6(3) . .
O58 K5 S7 153.9(8) . .
O61 K5 S7 110.1(6) 5_566 .
O7 K5 S7 55.9(2) . .
O8 K5 S7 55.3(2) . .
O52 K5 S7 152.8(7) 5_556 .
O58' K5 S7 154.3(8) . .
O1 K5 S7 107.7(3) . .
O49 K5 S1 67.4(4) 8_455 .
O61' K5 S1 128.9(10) 5_566 .
O2 K5 S1 56.7(2) . .
O58 K5 S1 97.2(8) . .
O61 K5 S1 146.7(6) 5_566 .
O7 K5 S1 94.0(3) . .
O8 K5 S1 108.6(3) . .
O52 K5 S1 135.2(7) 5_556 .
O58' K5 S1 99.2(8) . .
O1 K5 S1 53.2(2) . .
S7 K5 S1 58.71(16) . .
K7 K7 Te3' 147.4(9) 7_556 .
K7 K7 S9 135.9(8) 7_556 .
Te3' K7 S9 61.9(3) . .
S3 K7 S9 63.4(3) 7_556 .
S3 K8 S9 67.3(3) 7_556 .
S3 K8 K8 122.9(7) 7_556 7_556
S9 K8 K8 128.0(6) . 7_556
S6 K9 K9 135.2(8) 7_556 7_556
S11 K10 S1 87.4(4) 7_556 .
S11 K10 K10 133.4(8) 7_556 7_556
S1 K10 K10 103.2(6) . 7_556
O44 K12 O18 86.3(9) 7_556 7_556
Mo1 O1 K5 109.8(4) . .
Mo2 O2 K5 118.0(4) . .
Mo2 O2 K1 103.4(3) . .
K5 O2 K1 108.9(3) . .
Mo4 O4 K4 153.6(4) . .
Mo7 O7 K5 113.9(4) . .
Mo7 O7 K1 105.8(4) . .
K5 O7 K1 106.1(3) . .
Mo8 O8 K4 113.4(4) . 8_455
Mo8 O8 K5 112.9(4) . .
K4 O8 K5 95.5(3) 8_455 .
Mo9 O9 K3 134.6(5) . 2
Mo9 O9 K3 121.4(4) . .
K3 O9 K3 53.3(3) 2 .
Mo10 O10 K3 122.9(4) . .
Mo1 O13 Mo12 99.1(3) . 7_556
Mo12 O14 Mo1 99.1(3) 7_556 .
Mo3 O15 Mo2 97.7(3) . .
Mo3 O16 Te3 125.8(4) . 7_556
Mo3 O16 Mo2 100.9(3) . .
Te3 O16 Mo2 132.9(4) 7_556 .
Mo3 O16 Te3' 136.3(5) . 7_556
Te3 O16 Te3' 20.0(3) 7_556 7_556
Mo2 O16 Te3' 117.0(5) . 7_556
Mo4 O17 Mo5 97.9(3) . .
Mo5 O18 Mo4 97.2(3) . .
Mo5 O18 K12 111.1(4) . 7_556
Mo4 O18 K12 145.2(5) . 7_556
Mo7 O19 Mo6 102.7(3) . .
Mo8 O20 Mo9 97.4(3) . .
Mo8 O20 K4 93.8(3) . 8_455
Mo9 O20 K4 134.1(3) . 8_455
Mo9 O21 Mo8 98.2(3) . .
Mo10 O22 Mo11 99.8(3) . .
Te1 O23 Mo2 136.0(4) . .
Te1 O23 Mo3 111.1(3) . .
Mo2 O23 Mo3 87.7(3) . .
Te1 O23 K1 100.6(3) . .
Mo2 O23 K1 107.5(3) . .
Mo3 O23 K1 113.9(3) . .
Te1 O24 Mo4 127.1(3) . .
Te1 O24 Mo5 126.8(3) . .
Mo4 O24 Mo5 91.6(3) . .
Te1 O25 Mo7 136.7(4) . .
Te1 O25 Mo6 115.1(3) . .
Mo7 O25 Mo6 93.3(3) . .
Te1 O25 K1 93.6(3) . .
Mo7 O25 K1 101.4(3) . .
Mo6 O25 K1 117.8(3) . .
Te2 O26 Mo6 137.9(4) . .
Te2 O26 Mo7 114.7(3) . .
Mo6 O26 Mo7 90.8(3) . .
Te2 O26 K2 90.5(3) . .
Mo6 O26 K2 114.1(3) . .
Mo7 O26 K2 107.5(3) . .
Te2 O27 Mo8 126.6(3) . .
Te2 O27 Mo9 126.1(4) . .
Mo8 O27 Mo9 91.0(3) . .
Te2 O27 K2 90.7(3) . .
Mo8 O27 K2 111.7(3) . .
Mo9 O27 K2 111.1(2) . .
Te2 O28 Mo11 133.8(4) . .
Te2 O28 K2 96.0(3) . .
Mo11 O28 K2 121.8(3) . .
Te3 O29 Mo10 124.3(3) . .
Te3 O29 Mo11 131.7(4) . .
Mo10 O29 Mo11 102.5(3) . .
Te3 O30 Mo12 134.7(4) . .
Te3 O30 Mo1 134.9(3) . 7_556
Mo12 O30 Mo1 89.2(2) . 7_556
O63 O45 K2 96(2) 1_565 .
K4 O49 K5 109.7(6) . 8_556
O45 O63 K2 56.3(17) 1_545 1_545
O45 O63 K4 134(2) 1_545 4_546
K2 O63 K4 126.8(11) 1_545 4_546

loop_
_geom_bond_atom_site_label_1
_geom_bond_atom_site_label_2
_geom_bond_distance
_geom_bond_site_symmetry_2
Mo1 O1 1.687(8) .
Mo1 O13 2.111(7) .
Mo1 O14 2.116(7) .
Mo1 O30 2.297(7) 7_556
Mo1 S2 2.312(3) .
Mo1 S1 2.326(3) .
Mo1 Mo2 2.8188(13) .
Mo1 Mo12 3.2189(13) 7_556
Mo2 O2 1.692(8) .
Mo2 O15 2.155(7) .
Mo2 O16 2.163(8) .
Mo2 O23 2.171(7) .
Mo2 S1 2.314(3) .
Mo2 S2 2.316(3) .
Mo2 Te1' 3.228(11) .
Mo2 K5 3.991(8) .
Mo2 K1 4.088(3) .
Mo3 O3 1.668(7) .
Mo3 O16 2.033(7) .
Mo3 O15 2.140(8) .
Mo3 S4 2.318(3) .
Mo3 S3 2.333(3) .
Mo3 O23 2.486(8) .
Mo3 Mo4 2.8443(13) .
Mo4 O4 1.679(7) .
Mo4 O17 2.100(7) .
Mo4 O18 2.127(7) .
Mo4 O24 2.216(7) .
Mo4 S4 2.326(3) .
Mo4 S3 2.359(3) .
Mo4 Mo5 3.1836(12) .
Mo5 O5 1.674(8) .
Mo5 O18 2.118(7) .
Mo5 O17 2.122(7) .
Mo5 O24 2.224(7) .
Mo5 S5 2.330(3) .
Mo5 S6 2.350(3) .
Mo5 Mo6 2.8580(13) .
Mo6 O6 1.675(7) .
Mo6 O19 2.092(8) .
Mo6 O26 2.117(7) .
Mo6 S6 2.324(3) .
Mo6 S5 2.335(3) .
Mo6 O25 2.376(7) .
Mo7 O7 1.680(8) .
Mo7 O19 2.086(7) .
Mo7 O25 2.102(7) .
Mo7 S7 2.327(3) .
Mo7 S8 2.329(3) .
Mo7 O26 2.453(8) .
Mo7 Mo8 2.8411(13) .
Mo7 K1 4.040(3) .
Mo7 K5 4.109(8) .
Mo8 O8 1.681(7) .
Mo8 O20 2.110(7) .
Mo8 O21 2.121(7) .
Mo8 O27 2.223(7) .
Mo8 S8 2.333(3) .
Mo8 S7 2.343(3) .
Mo8 Mo9 3.1984(13) .
Mo8 K4 3.922(5) 8_455
Mo9 O9 1.686(8) .
Mo9 O21 2.110(8) .
Mo9 O20 2.146(7) .
Mo9 O27 2.260(7) .
Mo9 S10 2.326(3) .
Mo9 S9 2.335(3) .
Mo9 Mo10 2.8640(13) .
Mo9 K3 4.016(6) .
Mo9 K3 4.103(6) 2
Mo10 O10 1.676(7) .
Mo10 O29 2.033(8) .
Mo10 O22 2.103(7) .
Mo10 S10 2.324(3) .
Mo10 S9 2.340(3) .
Mo10 K3 3.989(6) .
Mo11 O11 1.689(7) .
Mo11 O29 2.144(7) .
Mo11 O28 2.146(8) .
Mo11 O22 2.159(7) .
Mo11 S11 2.314(3) .
Mo11 S12 2.323(3) .
Mo11 Mo12 2.8264(14) .
Mo12 O12 1.684(7) .
Mo12 O14 2.115(8) 7_556
Mo12 O13 2.119(7) 7_556
Mo12 O30 2.287(7) .
Mo12 S12 2.327(3) .
Mo12 S11 2.331(3) .
Te1 O24 1.833(7) .
Te1 O23 1.886(7) .
Te1 O25 1.926(7) .
Te1 K1 3.716(4) .
Te2 O27 1.849(7) .
Te2 O28 1.884(7) .
Te2 O26 1.920(8) .
Te2 K2 3.723(4) .
Te3 O30 1.867(7) .
Te3 O36 1.952(8) .
Te3 O29 2.029(8) .
Te3 O16 2.038(7) 7_556
Te1' K1 2.986(13) .
Te2' K2 3.047(13) .
Te3' O16 2.242(13) 7_556
Te3' K7 3.165(19) .
S1 K5 3.588(10) .
S1 K10 3.742(19) .
S3 K8 3.485(16) 7_556
S3 K7 3.578(16) 7_556
S4 K1 3.605(5) .
S5 K1 3.713(5) .
S6 K9 3.387(17) 7_556
S6 K11 3.69(2) 7_556
S7 K5 3.529(9) .
S8 K2 3.363(4) .
S9 K8 3.507(15) .
S9 K7 3.783(16) .
S10 K2 3.389(4) .
S11 K10 3.279(18) 7_556
K1 O41 2.691(11) 6_566
K1 O31 2.776(10) .
K1 O32 2.808(10) .
K1 O23 2.873(9) .
K1 O51 3.00(4) 6_566
K1 O25 3.058(8) .
K1 O7 3.244(9) .
K1 O2 3.349(9) .
K2 O45 2.68(3) .
K2 O35 2.807(9) .
K2 O33 2.839(8) .
K2 O55' 2.96(2) .
K2 O34 2.986(14) .
K2 O28 3.021(9) .
K2 O26 3.174(8) .
K2 O63 3.21(4) 1_565
K2 O27 3.209(8) .
K3 K3 2.521(13) 2
K3 O54 2.67(3) .
K3 O40 2.727(14) .
K3 O9 2.740(10) 2
K3 O10 2.823(9) .
K3 O54' 2.84(3) .
K3 O9 2.871(11) .
K4 O53 2.20(5) .
K4 O4 2.746(9) .
K4 O49 2.754(16) .
K4 O63' 2.76(4) 4_556
K4 O39 2.812(12) 8_556
K4 O8 2.937(10) 8_556
K4 O50 3.10(2) .
K4 O53' 3.10(5) .
K4 O20 3.167(10) 8_556
K4 O63 3.38(4) 4_556
K4 K5 4.568(11) 8_556
K5 O49 2.833(18) 8_455
K5 O61' 2.86(5) 5_566
K5 O2 2.906(11) .
K5 O58 2.94(4) .
K5 O61 3.06(3) 5_566
K5 O7 3.130(12) .
K5 O8 3.229(11) .
K5 O52 3.33(4) 5_556
K5 O58' 3.35(4) .
K5 O1 3.429(12) .
K7 K7 2.99(3) 7_556
K8 K8 3.93(3) 7_556
K9 K9 3.91(3) 7_556
K10 K10 4.06(4) 7_556
K11 K11 2.59(4) 7_556
K12 O44 2.15(3) 7_556
K12 O18 3.40(2) 7_556
O45 O63 1.49(5) 1_565
